data_9003566
loop_
_publ_author_name
'Andreozzi G B'
'Lucchesi S'
'Graziani G'
'Russo U'

_publ_section_title
;
 Site distribution of Fe2+ and Fe3+ in axinite mineral group:
 New crystal-chemical formula
 Sample 47
;
_journal_name_full 'American Mineralogist'
_journal_page_first 1763
_journal_page_last 1771
_journal_volume 89
_journal_year 2004
_chemical_formula_sum 'Al1.86 B Ca1.95 Fe0.18 H0.9 Mg0.015 Mn0.995 O16 Si4'
_chemical_name_mineral Manganaxinite

loop_
_[local]_alternative_name_id
_[local]_alternative_name_type
_[local]_alternative_name_source
_[local]_alternative_name_source_id
_[local]_alternative_name_value
1 mineral AMCSD 0003658 Manganaxinite
2 mineral AMCSD 0003659 Axinite-(Mn)

_space_group_IT_number 2
_symmetry_space_group_name_Hall '-P 1'
_symmetry_space_group_name_H-M 'P -1'
_cell_angle_alpha 91.761
_cell_angle_beta 98.153
_cell_angle_gamma 77.150
_cell_length_a 7.1849
_cell_length_b 9.2152
_cell_length_c 8.9765
_cell_formula_units_Z 2
_cell_volume 573.595
_cod_original_formula_sum 'Si4 B Ca1.95 Mn.995 Fe.18 Mg.015 Al1.86 O16 H.9'
_cod_database_code 9003566

loop_
_symmetry_equiv_pos_as_xyz
x,y,z
-x,-y,-z

loop_
_atom_site_type_symbol
_atom_site_label
_atom_site_fract_x
_atom_site_fract_y
_atom_site_fract_z
_atom_site_occupancy
_atom_site_U_iso_or_equiv
Si SiT1 0.21431 0.45019 0.23727 1.00000 0.00472
Si SiT2 0.21933 0.27500 0.52453 1.00000 0.00401
Si SiT3 0.70072 0.25369 0.01152 1.00000 0.00478
Si SiT4 0.64055 0.01901 0.23013 1.00000 0.00447
B BT5 0.46165 0.63523 0.28647 1.00000 0.00132
Ca CaX1 0.74611 0.34774 0.39587 1.00000 0.00775
Ca CaX2 0.18328 0.10062 0.08379 0.95000 0.00857
Mn MnX2 0.18328 0.10062 0.08379 0.05000 0.00857
Mn MnY 0.76934 0.58917 0.11157 0.94500 0.00797
Fe Fe2+Y 0.76934 0.58917 0.11157 0.03500 0.00797
Mg MgY 0.76934 0.58917 0.11157 0.00500 0.00797
Al AlY 0.76934 0.58917 0.11157 0.01500 0.00797
Al AlZ1 0.05275 0.80181 0.25422 0.87000 0.00412
Fe Fe3+Z1 0.05275 0.80181 0.25422 0.13000 0.00412
Al AlZ2 0.35213 0.93654 0.42153 0.97500 0.00422
Fe Fe3+Z2 0.35213 0.93654 0.42153 0.01500 0.00422
Mg MgZ2 0.35213 0.93654 0.42153 0.01000 0.00422
O O1 0.05970 0.60338 0.18974 1.00000 0.00692
O O2 0.23487 0.33740 0.10084 1.00000 0.00916
O O3 0.42142 0.48736 0.31412 1.00000 0.00673
O O4 0.13711 0.37590 0.37345 1.00000 0.00980
O O5 0.02186 0.24271 0.56344 1.00000 0.00655
O O6 0.32635 0.37826 0.64732 1.00000 0.00614
O O7 0.38006 0.12749 0.49598 1.00000 0.00509
O O8 0.54054 0.34368 0.87721 1.00000 0.00664
O O9 0.87760 0.15216 0.93434 1.00000 0.00660
O O10 0.77047 0.36264 0.13966 1.00000 0.00890
O O11 0.60365 0.13357 0.08602 1.00000 0.00924
O O12 0.43632 0.98193 0.24413 1.00000 0.00651
O O13 0.71944 0.09975 0.38340 1.00000 0.00596
O O14 0.79302 0.87344 0.17787 1.00000 0.00753
O O15 0.32625 0.74656 0.35564 1.00000 0.00531
O O16 0.09696 0.99702 0.32332 1.00000 0.00668
H H 0.00100 0.95100 0.62700 0.90000 ?

_database_code_amcsd 0003658

loop_
_cod_related_entry_id
_cod_related_entry_database
_cod_related_entry_code
1 AMCSD 0003658
2 AMCSD 0003659
